data_4309912
loop_
_publ_author_name
'Ghada J. Corban'
'Sotiris K. Hadjikakou'
'Nick Hadjiliadis'
'Maciej Kubicki'
'Edward R. T. Tiekink'
'Ian S. Butler'
'Evangelos Drougas'
'Agnie M. Kosmas'

_publ_contact_author
;
Maciej Kubicki   
Faculty of Chemistry 
Adam Mickiewicz University
Grunwaldzka 6              
60-780 Pozna\'n   
Poland             
;
_publ_contact_author_email mkubicki@chem.amu.edu.pl
_publ_section_title
;
Synthesis, Structural Characterization, and Computational Studies of Novel
Diiodine Adducts with the Heterocyclic
Thioamides N-Methylbenzothiazole-2-thione and Benzimidazole-2-thione:
Implications with the Mechanism of Action of Antithyroid Drugs
;
_journal_name_full 'Inorganic Chemistry'
_journal_page_first 8617
_journal_page_last 8627
_journal_paper_doi 10.1021/ic0484396
_journal_volume 44
_journal_year 2005
_chemical_formula_moiety '2(C14 H12 N4 S2 I1), 2(C7 H6 N2 S1 I2), 2I3'
_chemical_formula_sum 'C42 H36 I12 N12 S6'
_chemical_formula_weight 2424.05
_chemical_name_systematic
; 
[(benzimidazole-2-thione-di-iodine) (bis(benzimidazole-2-thio)iodonium)]
(triiodide)
;
_space_group_IT_number 14
_symmetry_cell_setting monoclinic
_symmetry_space_group_name_Hall '-P 2yn'
_symmetry_space_group_name_H-M 'P 1 21/n 1'
_atom_sites_solution_hydrogens geom
_atom_sites_solution_primary direct
_atom_sites_solution_secondary difmap
_audit_creation_method SHELXL-97
_cell_angle_alpha 90.00
_cell_angle_beta 97.325(11)
_cell_angle_gamma 90.00
_cell_formula_units_Z 2
_cell_length_a 35.896(4)
_cell_length_b 4.7238(6)
_cell_length_c 18.795(2)
_cell_measurement_reflns_used 1530
_cell_measurement_temperature 293(2)
_cell_measurement_theta_max 18
_cell_measurement_theta_min 3
_cell_volume 3161.0(6)
_computing_cell_refinement 'CrysAlisCCD v.169 (Oxford Diffraction, 2002a)'
_computing_data_collection 'CrysAlisCCD v.169 (Oxford Diffraction, 2002a)'
_computing_data_reduction 'CrysAlisRed v.169 (Oxford Diffraction, 2002b)'
_computing_structure_refinement 'SHELXL-97 (Sheldrick, 1997)'
_computing_structure_solution 'SHELXS-97 (Sheldrick, 1990)'
_diffrn_ambient_temperature 293(2)
_diffrn_measured_fraction_theta_full 0.992
_diffrn_measured_fraction_theta_max 0.992
_diffrn_measurement_device_type 'KUMA KM4CCD four-circle diffractometer'
_diffrn_measurement_method '\w scan'
_diffrn_radiation_monochromator graphite
_diffrn_radiation_source 'fine-focus sealed tube'
_diffrn_radiation_type MoK\a
_diffrn_radiation_wavelength 0.71073
_diffrn_reflns_av_R_equivalents 0.0922
_diffrn_reflns_av_sigmaI/netI 0.1416
_diffrn_reflns_limit_h_max 45
_diffrn_reflns_limit_h_min -45
_diffrn_reflns_limit_k_max 6
_diffrn_reflns_limit_k_min -5
_diffrn_reflns_limit_l_max 24
_diffrn_reflns_limit_l_min -24
_diffrn_reflns_number 22456
_diffrn_reflns_theta_full 27.07
_diffrn_reflns_theta_max 27.07
_diffrn_reflns_theta_min 2.93
_exptl_absorpt_coefficient_mu 6.118
_exptl_absorpt_correction_T_max 0.652
_exptl_absorpt_correction_T_min 0.496
_exptl_absorpt_correction_type multi-scan
_exptl_absorpt_process_details 'SORTAV (Blessing, 1989)'
_exptl_crystal_colour black
_exptl_crystal_density_diffrn 2.547
_exptl_crystal_density_method 'not measured'
_exptl_crystal_description block
_exptl_crystal_F_000 2208
_exptl_crystal_size_max 0.4
_exptl_crystal_size_mid 0.1
_exptl_crystal_size_min 0.07
_refine_diff_density_max 1.025
_refine_diff_density_min -0.991
_refine_diff_density_rms 0.194
_refine_ls_extinction_coef 0.00039(7)
_refine_ls_extinction_expression Fc^*^=kFc[1+0.001xFc^2^\l^3^/sin(2\q)]^-1/4^
_refine_ls_extinction_method SHELXL
_refine_ls_goodness_of_fit_ref 0.984
_refine_ls_hydrogen_treatment constr
_refine_ls_matrix_type full
_refine_ls_number_parameters 341
_refine_ls_number_reflns 6852
_refine_ls_number_restraints 0
_refine_ls_restrained_S_all 0.984
_refine_ls_R_factor_all 0.1578
_refine_ls_R_factor_gt 0.0714
_refine_ls_shift/su_max 0.001
_refine_ls_shift/su_mean 0.000
_refine_ls_structure_factor_coef Fsqd
_refine_ls_weighting_details 'calc w=1/[\s^2^(Fo^2^)+(0.0200P)^2^+0.9000P] where P=(Fo^2^+2Fc^2^)/3'
_refine_ls_weighting_scheme calc
_refine_ls_wR_factor_gt 0.1094
_refine_ls_wR_factor_ref 0.1310
_reflns_number_gt 2906
_reflns_number_total 6852
_reflns_threshold_expression >2sigma(I)
_cod_data_source_file ic0484396si20041108_122800.cif
_cod_data_source_block 1
_cod_depositor_comments
;
The following automatic conversions were performed:

data name '_atom_site_symetry_multiplicity' was replaced with
'_atom_site_symmetry_multiplicity' as specified in the replacement
file 'data/replacement-values/replacement_tags.lst'.

Automatic conversion script
Id: cif_correct_tags 9268 2022-04-12 08:56:07Z antanas 
;
_cod_database_code 4309912

loop_
_symmetry_equiv_pos_as_xyz
'x, y, z'
'-x+1/2, y+1/2, -z+1/2'
'-x, -y, -z'
'x-1/2, -y-1/2, z-1/2'

loop_
_atom_site_label
_atom_site_type_symbol
_atom_site_fract_x
_atom_site_fract_y
_atom_site_fract_z
_atom_site_U_iso_or_equiv
_atom_site_adp_type
_atom_site_occupancy
_atom_site_symmetry_multiplicity
_atom_site_calc_flag
_atom_site_refinement_flags
_atom_site_disorder_assembly
_atom_site_disorder_group
I1 I -0.07402(3) 0.2138(2) 0.52383(5) 0.0726(4) Uani 1 1 d . . .
I2 I 0.0000 0.0000 0.5000 0.0598(4) Uani 1 2 d S . .
I11 I 0.23545(3) 0.3716(2) 0.88307(4) 0.0556(3) Uani 1 1 d . . .
N11 N 0.3285(3) 0.378(2) 0.7503(5) 0.057(3) Uani 1 1 d . . .
H11 H 0.3171 0.3177 0.7101 0.069 Uiso 1 1 d R . .
S12 S 0.28607(11) 0.0708(7) 0.83074(19) 0.0540(10) Uani 1 1 d . . .
C12 C 0.3195(4) 0.300(3) 0.8157(7) 0.051(4) Uani 1 1 d . . .
N13 N 0.3432(4) 0.436(3) 0.8647(6) 0.063(3) Uani 1 1 d . . .
H13 H 0.3440 0.4186 0.9104 0.076 Uiso 1 1 d R . .
C13A C 0.3675(4) 0.609(3) 0.8300(7) 0.054(4) Uani 1 1 d . . .
C14 C 0.3953(5) 0.800(3) 0.8573(8) 0.064(4) Uani 1 1 d . . .
H14 H 0.4007 0.8363 0.9062 0.077 Uiso 1 1 d R . .
C15 C 0.4138(5) 0.931(3) 0.8086(10) 0.073(5) Uani 1 1 d . . .
H15 H 0.4334 1.0528 0.8249 0.088 Uiso 1 1 d R . .
C16 C 0.4053(5) 0.894(3) 0.7354(10) 0.072(5) Uani 1 1 d . . .
H16 H 0.4183 0.9947 0.7039 0.086 Uiso 1 1 d R . .
C17 C 0.3777(5) 0.709(4) 0.7086(8) 0.072(5) Uani 1 1 d . . .
H17 H 0.3721 0.6784 0.6596 0.087 Uiso 1 1 d R . .
C17A C 0.3585(4) 0.570(3) 0.7567(7) 0.049(4) Uani 1 1 d . . .
N21 N 0.1676(3) 1.008(2) 1.0293(5) 0.048(3) Uani 1 1 d . . .
H21 H 0.1435 1.0106 1.0192 0.058 Uiso 1 1 d R . .
C22 C 0.1906(4) 0.845(3) 0.9964(6) 0.043(3) Uani 1 1 d . . .
S22 S 0.17521(11) 0.6295(8) 0.92703(18) 0.0582(10) Uani 1 1 d . . .
N23 N 0.2254(3) 0.888(2) 1.0287(5) 0.047(3) Uani 1 1 d . . .
H23 H 0.2449 0.7995 1.0181 0.056 Uiso 1 1 d R . .
C23A C 0.2261(4) 1.096(3) 1.0826(6) 0.042(3) Uani 1 1 d . . .
C24 C 0.2542(4) 1.232(3) 1.1289(7) 0.055(4) Uani 1 1 d . . .
H24 H 0.2794 1.1866 1.1289 0.066 Uiso 1 1 d R . .
C25 C 0.2430(4) 1.433(3) 1.1737(7) 0.047(4) Uani 1 1 d . . .
H25 H 0.2612 1.5264 1.2046 0.057 Uiso 1 1 d R . .
C26 C 0.2059(4) 1.503(3) 1.1755(7) 0.051(4) Uani 1 1 d . . .
H26 H 0.1998 1.6379 1.2082 0.061 Uiso 1 1 d R . .
C27 C 0.1777(4) 1.379(3) 1.1295(7) 0.044(3) Uani 1 1 d . . .
H27 H 0.1527 1.4303 1.1300 0.053 Uiso 1 1 d R . .
C27A C 0.1877(4) 1.174(3) 1.0821(7) 0.045(3) Uani 1 1 d . . .
I321 I 0.64544(2) 0.3812(2) 0.83635(4) 0.0500(3) Uani 1 1 d . . .
I322 I 0.67458(3) 0.1850(2) 0.97803(5) 0.0629(3) Uani 1 1 d . . .
N31 N 0.5705(3) 0.849(2) 0.7817(5) 0.042(3) Uani 1 1 d . . .
H31 H 0.5792 0.7833 0.8232 0.050 Uiso 1 1 d R . .
C32 C 0.5831(4) 0.773(3) 0.7204(7) 0.046(3) Uani 1 1 d . . .
S32 S 0.61749(11) 0.5482(8) 0.70460(18) 0.0563(10) Uani 1 1 d . . .
N33 N 0.5619(3) 0.921(3) 0.6681(6) 0.060(3) Uani 1 1 d . . .
H33 H 0.5640 0.9090 0.6232 0.072 Uiso 1 1 d R . .
C33A C 0.5356(4) 1.095(3) 0.6975(7) 0.053(4) Uani 1 1 d . . .
C34 C 0.5099(4) 1.283(4) 0.6686(9) 0.070(5) Uani 1 1 d . . .
H34 H 0.5053 1.3087 0.6192 0.084 Uiso 1 1 d R . .
C35 C 0.4904(4) 1.430(3) 0.7130(8) 0.065(4) Uani 1 1 d . . .
H35 H 0.4728 1.5637 0.6941 0.078 Uiso 1 1 d R . .
C36 C 0.4959(4) 1.384(3) 0.7859(8) 0.059(4) Uani 1 1 d . . .
H36 H 0.4818 1.4869 0.8153 0.071 Uiso 1 1 d R . .
C37 C 0.5221(4) 1.199(3) 0.8155(7) 0.051(4) Uani 1 1 d . . .
H37 H 0.5262 1.1729 0.8649 0.061 Uiso 1 1 d R . .
C37A C 0.5423(4) 1.044(3) 0.7707(7) 0.047(3) Uani 1 1 d . . .
I1AA I 0.06924(7) -0.2935(13) 0.98276(12) 0.1287(15) Uani 0.50 1 d P . .
I2AA I 0.06975(10) 0.3160(14) 0.97883(15) 0.1330(17) Uani 0.50 1 d P . .
I3AA I 0.06766(9) -0.9400(12) 0.99062(17) 0.1132(13) Uani 0.50 1 d P . .

loop_
_atom_site_aniso_label
_atom_site_aniso_U_11
_atom_site_aniso_U_22
_atom_site_aniso_U_33
_atom_site_aniso_U_23
_atom_site_aniso_U_13
_atom_site_aniso_U_12
I1 0.0699(8) 0.0877(9) 0.0603(6) 0.0043(6) 0.0085(5) -0.0011(6)
I2 0.0655(10) 0.0671(10) 0.0476(7) 0.0106(7) 0.0108(7) -0.0114(8)
I11 0.0720(7) 0.0513(6) 0.0414(5) 0.0081(4) -0.0009(4) -0.0220(5)
N11 0.077(9) 0.058(8) 0.036(6) 0.007(5) 0.007(6) -0.013(7)
S12 0.057(3) 0.040(2) 0.066(2) -0.0023(17) 0.0099(18) -0.0091(18)
C12 0.078(11) 0.025(8) 0.052(8) 0.008(6) 0.021(8) 0.011(7)
N13 0.070(10) 0.071(9) 0.047(6) -0.007(6) 0.001(6) 0.002(7)
C13A 0.076(11) 0.039(9) 0.048(8) -0.006(7) 0.013(8) -0.007(8)
C14 0.089(13) 0.045(10) 0.057(8) 0.002(7) 0.001(9) 0.005(9)
C15 0.065(12) 0.062(12) 0.097(13) 0.009(10) 0.026(10) -0.014(9)
C16 0.075(13) 0.056(11) 0.090(12) 0.027(9) 0.032(10) 0.008(10)
C17 0.075(12) 0.091(14) 0.057(9) 0.024(9) 0.031(9) 0.008(11)
C17A 0.049(10) 0.041(9) 0.057(8) -0.002(7) -0.001(7) 0.014(7)
N21 0.042(7) 0.050(7) 0.053(6) 0.020(6) 0.004(6) -0.008(6)
C22 0.040(9) 0.043(9) 0.046(7) 0.011(6) 0.004(7) -0.010(7)
S22 0.064(3) 0.057(2) 0.0512(19) -0.0004(18) 0.0000(18) -0.013(2)
N23 0.056(8) 0.038(7) 0.044(6) -0.009(5) 0.003(5) 0.002(6)
C23A 0.051(9) 0.043(8) 0.033(6) 0.006(6) 0.006(6) 0.006(7)
C24 0.056(10) 0.053(10) 0.056(8) -0.003(7) 0.005(7) -0.001(8)
C25 0.057(10) 0.035(9) 0.052(8) 0.008(6) 0.014(7) 0.009(7)
C26 0.069(11) 0.040(8) 0.047(7) 0.006(7) 0.022(8) 0.003(8)
C27 0.040(8) 0.037(8) 0.059(8) -0.004(7) 0.019(7) 0.004(7)
C27A 0.048(9) 0.038(8) 0.050(7) 0.013(6) 0.015(7) -0.003(7)
I321 0.0384(6) 0.0537(6) 0.0579(5) -0.0128(5) 0.0071(4) -0.0015(5)
I322 0.0533(7) 0.0777(8) 0.0568(5) -0.0116(5) 0.0042(5) 0.0112(6)
N31 0.035(6) 0.053(7) 0.038(5) -0.012(5) 0.007(5) 0.007(6)
C32 0.039(9) 0.049(9) 0.050(8) -0.007(7) 0.003(7) -0.008(7)
S32 0.056(3) 0.066(3) 0.0493(19) -0.0125(18) 0.0158(17) 0.006(2)
N33 0.057(8) 0.074(9) 0.049(6) -0.002(6) 0.005(6) -0.005(7)
C33A 0.039(9) 0.074(11) 0.047(8) 0.000(8) 0.005(7) 0.000(8)
C34 0.036(10) 0.089(13) 0.079(10) 0.000(10) -0.010(8) -0.008(9)
C35 0.055(11) 0.066(12) 0.073(11) -0.003(9) -0.002(9) -0.006(9)
C36 0.055(10) 0.048(9) 0.077(10) -0.008(8) 0.020(8) 0.009(8)
C37 0.050(10) 0.041(9) 0.061(8) -0.006(7) 0.005(7) -0.004(7)
C37A 0.048(9) 0.041(9) 0.050(8) -0.001(6) 0.002(7) -0.004(7)
I1AA 0.0560(18) 0.284(5) 0.0445(13) -0.002(2) -0.0015(10) 0.016(3)
I2AA 0.078(2) 0.268(6) 0.0545(16) 0.008(3) 0.0126(13) 0.020(4)
I3AA 0.0573(19) 0.203(4) 0.0748(19) 0.015(3) -0.0085(13) -0.012(3)

loop_
_atom_type_symbol
_atom_type_description
_atom_type_scat_dispersion_real
_atom_type_scat_dispersion_imag
_atom_type_scat_source
C C 0.0033 0.0016 'International Tables Vol C Tables 4.2.6.8 and 6.1.1.4'
H H 0.0000 0.0000 'International Tables Vol C Tables 4.2.6.8 and 6.1.1.4'
N N 0.0061 0.0033 'International Tables Vol C Tables 4.2.6.8 and 6.1.1.4'
S S 0.1246 0.1234 'International Tables Vol C Tables 4.2.6.8 and 6.1.1.4'
I I -0.4742 1.8119 'International Tables Vol C Tables 4.2.6.8 and 6.1.1.4'

loop_
_geom_angle_atom_site_label_1
_geom_angle_atom_site_label_2
_geom_angle_atom_site_label_3
_geom_angle
_geom_angle_site_symmetry_1
_geom_angle_site_symmetry_3
_geom_angle_publ_flag
I1 I2 I1 180.00(4) . 3_556 ?
S12 I11 S22 171.32(12) . . ?
C12 N11 C17A 111.4(11) . . ?
C12 N11 H11 124.3 . . ?
C17A N11 H11 124.3 . . ?
C12 S12 I11 105.2(5) . . ?
N13 C12 N11 106.8(12) . . ?
N13 C12 S12 127.2(10) . . ?
N11 C12 S12 126.0(11) . . ?
C12 N13 C13A 109.7(11) . . ?
C12 N13 H13 125.4 . . ?
C13A N13 H13 124.9 . . ?
C17A C13A C14 121.3(14) . . ?
C17A C13A N13 107.5(13) . . ?
C14 C13A N13 131.2(13) . . ?
C15 C14 C13A 116.0(14) . . ?
C15 C14 H14 121.8 . . ?
C13A C14 H14 122.2 . . ?
C14 C15 C16 123.6(16) . . ?
C14 C15 H15 118.6 . . ?
C16 C15 H15 117.8 . . ?
C17 C16 C15 120.3(15) . . ?
C17 C16 H16 119.3 . . ?
C15 C16 H16 120.4 . . ?
C16 C17 C17A 117.7(15) . . ?
C16 C17 H17 121.3 . . ?
C17A C17 H17 121.0 . . ?
C17 C17A C13A 121.1(15) . . ?
C17 C17A N11 134.3(14) . . ?
C13A C17A N11 104.6(12) . . ?
C22 N21 C27A 111.0(12) . . ?
C22 N21 H21 124.7 . . ?
C27A N21 H21 124.3 . . ?
N23 C22 N21 107.6(11) . . ?
N23 C22 S22 129.5(11) . . ?
N21 C22 S22 122.9(11) . . ?
C22 S22 I11 108.2(5) . . ?
C22 N23 C23A 111.3(11) . . ?
C22 N23 H23 124.5 . . ?
C23A N23 H23 124.2 . . ?
C24 C23A N23 135.4(13) . . ?
C24 C23A C27A 120.4(12) . . ?
N23 C23A C27A 104.2(11) . . ?
C25 C24 C23A 117.2(14) . . ?
C25 C24 H24 121.5 . . ?
C23A C24 H24 121.3 . . ?
C24 C25 C26 123.1(14) . . ?
C24 C25 H25 118.4 . . ?
C26 C25 H25 118.4 . . ?
C27 C26 C25 121.2(13) . . ?
C27 C26 H26 119.4 . . ?
C25 C26 H26 119.4 . . ?
C26 C27 C27A 118.1(13) . . ?
C26 C27 H27 121.0 . . ?
C27A C27 H27 120.9 . . ?
N21 C27A C27 134.1(13) . . ?
N21 C27A C23A 105.9(11) . . ?
C27 C27A C23A 120.1(13) . . ?
S32 I321 I322 178.35(10) . . ?
C32 N31 C37A 112.0(11) . . ?
C32 N31 H31 124.1 . . ?
C37A N31 H31 123.9 . . ?
N31 C32 N33 105.4(11) . . ?
N31 C32 S32 131.1(10) . . ?
N33 C32 S32 123.6(10) . . ?
C32 S32 I321 102.7(5) . . ?
C32 N33 C33A 111.0(11) . . ?
C32 N33 H33 124.6 . . ?
C33A N33 H33 124.4 . . ?
C34 C33A C37A 122.6(14) . . ?
C34 C33A N33 133.3(13) . . ?
C37A C33A N33 104.1(13) . . ?
C33A C34 C35 118.3(15) . . ?
C33A C34 H34 120.8 . . ?
C35 C34 H34 121.0 . . ?
C34 C35 C36 121.1(16) . . ?
C34 C35 H35 119.4 . . ?
C36 C35 H35 119.5 . . ?
C37 C36 C35 121.0(14) . . ?
C37 C36 H36 119.8 . . ?
C35 C36 H36 119.2 . . ?
C36 C37 C37A 118.8(13) . . ?
C36 C37 H37 120.5 . . ?
C37A C37 H37 120.6 . . ?
N31 C37A C33A 107.5(12) . . ?
N31 C37A C37 134.3(12) . . ?
C33A C37A C37 118.2(14) . . ?
I2AA I1AA I3AA 178.45(12) . . ?

loop_
_geom_bond_atom_site_label_1
_geom_bond_atom_site_label_2
_geom_bond_distance
_geom_bond_site_symmetry_2
_geom_bond_publ_flag
I1 I2 2.9300(12) . ?
I2 I1 2.9300(12) 3_556 ?
I11 S12 2.597(4) . ?
I11 S22 2.702(4) . ?
N11 C12 1.362(15) . ?
N11 C17A 1.402(16) . ?
N11 H11 0.8601 . ?
S12 C12 1.666(15) . ?
C12 N13 1.336(17) . ?
N13 C13A 1.416(17) . ?
N13 H13 0.8599 . ?
C13A C17A 1.386(17) . ?
C13A C14 1.392(19) . ?
C14 C15 1.348(19) . ?
C14 H14 0.9299 . ?
C15 C16 1.38(2) . ?
C15 H15 0.9300 . ?
C16 C17 1.37(2) . ?
C16 H16 0.9299 . ?
C17 C17A 1.373(19) . ?
C17 H17 0.9300 . ?
N21 C22 1.336(15) . ?
N21 C27A 1.391(16) . ?
N21 H21 0.8600 . ?
C22 N23 1.332(15) . ?
C22 S22 1.692(13) . ?
N23 C23A 1.409(15) . ?
N23 H23 0.8599 . ?
C23A C24 1.400(17) . ?
C23A C27A 1.428(17) . ?
C24 C25 1.365(17) . ?
C24 H24 0.9302 . ?
C25 C26 1.376(17) . ?
C25 H25 0.9301 . ?
C26 C27 1.375(17) . ?
C26 H26 0.9300 . ?
C27 C27A 1.395(17) . ?
C27 H27 0.9300 . ?
I321 S32 2.670(4) . ?
I321 I322 2.8869(13) . ?
N31 C32 1.340(14) . ?
N31 C37A 1.366(15) . ?
N31 H31 0.8601 . ?
C32 N33 1.357(16) . ?
C32 S32 1.681(14) . ?
N33 C33A 1.418(17) . ?
N33 H33 0.8600 . ?
C33A C34 1.346(19) . ?
C33A C37A 1.387(17) . ?
C34 C35 1.35(2) . ?
C34 H34 0.9299 . ?
C35 C36 1.376(19) . ?
C35 H35 0.9300 . ?
C36 C37 1.352(18) . ?
C36 H36 0.9301 . ?
C37 C37A 1.388(17) . ?
C37 H37 0.9301 . ?
I1AA I2AA 2.880(6) . ?
I1AA I3AA 3.058(5) . ?

loop_
_geom_hbond_atom_site_label_D
_geom_hbond_atom_site_label_H
_geom_hbond_atom_site_label_A
_geom_hbond_distance_DH
_geom_hbond_distance_HA
_geom_hbond_distance_DA
_geom_hbond_angle_DHA
_geom_hbond_site_symmetry_A
N11 H11 S22 0.86 2.77 3.520(11) 146.2 2_546
N11 H11 I11 0.86 3.20 3.975(11) 151.6 2_546
N13 H13 I322 0.86 2.95 3.581(11) 131.9 3_667
N23 H23 I322 0.86 2.88 3.626(11) 145.7 3_667
N21 H21 I3AA 0.86 2.72 3.576(12) 175.8 1_575
N21 H21 I2AA 0.86 3.03 3.808(12) 152.2 1_565
N21 H21 I1AA 0.86 3.03 3.803(12) 150.7 1_565
N33 H33 I1AA 0.86 2.72 3.578(11) 172.0 4_665
N33 H33 I2AA 0.86 3.04 3.813(11) 151.0 4_675
N33 H33 I3AA 0.86 3.35 4.062(12) 142.2 4_655
N31 H31 I1 0.86 2.92 3.696(9) 150.5 2_556
C14 H14 I1 0.93 3.12 3.924(15) 146.3 4_676
C34 H34 I1AA 0.93 3.12 3.772(15) 128.3 2_566

loop_
_geom_torsion_atom_site_label_1
_geom_torsion_atom_site_label_2
_geom_torsion_atom_site_label_3
_geom_torsion_atom_site_label_4
_geom_torsion
_geom_torsion_site_symmetry_1
_geom_torsion_site_symmetry_2
_geom_torsion_site_symmetry_3
_geom_torsion_site_symmetry_4
_geom_torsion_publ_flag
C17A N11 C12 N13 -0.3(16) . . . . ?
C17A N11 C12 S12 -178.6(10) . . . . ?
I11 S12 C12 N13 69.6(13) . . . . ?
I11 S12 C12 N11 -112.4(11) . . . . ?
N11 C12 N13 C13A 1.1(16) . . . . ?
S12 C12 N13 C13A 179.3(10) . . . . ?
C12 N13 C13A C17A -1.5(16) . . . . ?
C12 N13 C13A C14 176.3(15) . . . . ?
C17A C13A C14 C15 -3(2) . . . . ?
N13 C13A C14 C15 179.5(15) . . . . ?
C13A C14 C15 C16 3(2) . . . . ?
C14 C15 C16 C17 -2(3) . . . . ?
C15 C16 C17 C17A 1(2) . . . . ?
C16 C17 C17A C13A -2(2) . . . . ?
C16 C17 C17A N11 177.5(15) . . . . ?
C14 C13A C17A C17 3(2) . . . . ?
N13 C13A C17A C17 -179.4(13) . . . . ?
C14 C13A C17A N11 -176.8(13) . . . . ?
N13 C13A C17A N11 1.2(15) . . . . ?
C12 N11 C17A C17 -179.9(15) . . . . ?
C12 N11 C17A C13A -0.6(15) . . . . ?
C27A N21 C22 N23 3.4(14) . . . . ?
C27A N21 C22 S22 -177.2(8) . . . . ?
N23 C22 S22 I11 -2.1(13) . . . . ?
N21 C22 S22 I11 178.6(9) . . . . ?
N21 C22 N23 C23A -3.2(13) . . . . ?
S22 C22 N23 C23A 177.4(9) . . . . ?
C22 N23 C23A C24 -175.5(13) . . . . ?
C22 N23 C23A C27A 1.8(13) . . . . ?
N23 C23A C24 C25 178.5(12) . . . . ?
C27A C23A C24 C25 1.5(18) . . . . ?
C23A C24 C25 C26 0.7(19) . . . . ?
C24 C25 C26 C27 -2.3(19) . . . . ?
C25 C26 C27 C27A 1.5(18) . . . . ?
C22 N21 C27A C27 178.1(13) . . . . ?
C22 N21 C27A C23A -2.2(13) . . . . ?
C26 C27 C27A N21 -179.7(12) . . . . ?
C26 C27 C27A C23A 0.6(17) . . . . ?
C24 C23A C27A N21 178.1(10) . . . . ?
N23 C23A C27A N21 0.3(12) . . . . ?
C24 C23A C27A C27 -2.2(18) . . . . ?
N23 C23A C27A C27 180.0(10) . . . . ?
C37A N31 C32 N33 -1.0(15) . . . . ?
C37A N31 C32 S32 178.7(11) . . . . ?
N31 C32 S32 I321 -2.5(14) . . . . ?
N33 C32 S32 I321 177.1(10) . . . . ?
N31 C32 N33 C33A 0.5(15) . . . . ?
S32 C32 N33 C33A -179.1(10) . . . . ?
C32 N33 C33A C34 177.6(16) . . . . ?
C32 N33 C33A C37A 0.1(16) . . . . ?
C37A C33A C34 C35 1(2) . . . . ?
N33 C33A C34 C35 -176.0(15) . . . . ?
C33A C34 C35 C36 -2(2) . . . . ?
C34 C35 C36 C37 3(2) . . . . ?
C35 C36 C37 C37A -3(2) . . . . ?
C32 N31 C37A C33A 1.0(16) . . . . ?
C32 N31 C37A C37 -175.2(14) . . . . ?
C34 C33A C37A N31 -178.5(13) . . . . ?
N33 C33A C37A N31 -0.6(15) . . . . ?
C34 C33A C37A C37 -2(2) . . . . ?
N33 C33A C37A C37 176.3(12) . . . . ?
C36 C37 C37A N31 178.3(15) . . . . ?
C36 C37 C37A C33A 2(2) . . . . ?
